data_7050915
loop_
_publ_author_name
'Durran, Sean E.'
'Elsegood, Mark R. J.'
'Smith, Martin B.'

_publ_section_title
;
 New complexes of functionalised ligands bearing P/N/Se or P2Se donor
 sets
;
_journal_issue 10
_journal_name_full 'New Journal of Chemistry'
_journal_page_first 1402
_journal_paper_doi 10.1039/b204005k
_journal_volume 26
_journal_year 2002
_chemical_formula_sum 'C35 H35 Au2 Cl2 N P2 Se'
_chemical_formula_weight 1075.37
_space_group_IT_number 145
_symmetry_cell_setting trigonal
_symmetry_space_group_name_Hall 'P 32'
_symmetry_space_group_name_H-M 'P 32'
_atom_sites_solution_hydrogens geom
_atom_sites_solution_primary heavy
_atom_sites_solution_secondary difmap
_audit_creation_method SHELXL-97
_cell_angle_alpha 90.00
_cell_angle_beta 90.00
_cell_angle_gamma 120.00
_cell_formula_units_Z 3
_cell_length_a 9.5384(4)
_cell_length_b 9.5384(4)
_cell_length_c 33.0881(16)
_cell_measurement_reflns_used 18005
_cell_measurement_temperature 150(2)
_cell_measurement_theta_max 29.08
_cell_measurement_theta_min 2.46
_cell_volume 2607.1(2)
_computing_cell_refinement 'Bruker SAINT'
_computing_data_collection 'Bruker SMART'
_computing_data_reduction 'Bruker SAINT'
_computing_molecular_graphics 'Bruker SHELXTL'
_computing_publication_material 'Bruker SHELXTL and local programs'
_computing_structure_refinement 'Bruker SHELXTL'
_computing_structure_solution 'Bruker SHELXTL'
_diffrn_ambient_temperature 150(2)
_diffrn_measured_fraction_theta_full 0.994
_diffrn_measured_fraction_theta_max 0.917
_diffrn_measurement_device_type 'Bruker SMART 1000 CCD diffractometer'
_diffrn_measurement_method '\w rotation with narrow frames'
_diffrn_radiation_monochromator graphite
_diffrn_radiation_source 'sealed tube'
_diffrn_radiation_type MoK\a
_diffrn_radiation_wavelength 0.71073
_diffrn_reflns_av_R_equivalents 0.0217
_diffrn_reflns_av_sigmaI/netI 0.0396
_diffrn_reflns_limit_h_max 12
_diffrn_reflns_limit_h_min -12
_diffrn_reflns_limit_k_max 12
_diffrn_reflns_limit_k_min -12
_diffrn_reflns_limit_l_max 42
_diffrn_reflns_limit_l_min -44
_diffrn_reflns_number 22423
_diffrn_reflns_theta_full 26.00
_diffrn_reflns_theta_max 29.08
_diffrn_reflns_theta_min 1.85
_diffrn_standards_decay_% 0
_diffrn_standards_number 0
_exptl_absorpt_coefficient_mu 9.750
_exptl_absorpt_correction_T_max 0.273
_exptl_absorpt_correction_T_min 0.099
_exptl_absorpt_correction_type multi-scan
_exptl_crystal_colour colourless
_exptl_crystal_density_diffrn 2.055
_exptl_crystal_density_method 'not measured'
_exptl_crystal_description block
_exptl_crystal_F_000 1524
_exptl_crystal_size_max 0.44
_exptl_crystal_size_mid 0.28
_exptl_crystal_size_min 0.18
_refine_diff_density_max 0.809
_refine_diff_density_min -0.581
_refine_diff_density_rms 0.085
_refine_ls_abs_structure_details 'Flack H D (1983), Acta Cryst. A39, 876-881'
_refine_ls_abs_structure_Flack 0.021(3)
_refine_ls_extinction_coef 0.00011(2)
_refine_ls_extinction_expression Fc^*^=kFc[1+0.001xFc^2^\l^3^/sin(2\q)]^-1/4^
_refine_ls_extinction_method SHELXL
_refine_ls_goodness_of_fit_ref 0.843
_refine_ls_hydrogen_treatment constr
_refine_ls_matrix_type full
_refine_ls_number_parameters 389
_refine_ls_number_reflns 8193
_refine_ls_number_restraints 1
_refine_ls_restrained_S_all 0.843
_refine_ls_R_factor_all 0.0192
_refine_ls_R_factor_gt 0.0176
_refine_ls_shift/su_max 0.001
_refine_ls_shift/su_mean 0.000
_refine_ls_structure_factor_coef Fsqd
_refine_ls_weighting_details 'calc w=1/[\s^2^(Fo^2^)+(0.0000P)^2^+0.0000P] where P=(Fo^2^+2Fc^2^)/3'
_refine_ls_weighting_scheme calc
_refine_ls_wR_factor_gt 0.0343
_refine_ls_wR_factor_ref 0.0346
_reflns_number_gt 7867
_reflns_number_total 8193
_reflns_threshold_expression I>2\s(I)
_cod_data_source_file b204005k.txt
_cod_data_source_block 6a
_cod_original_sg_symbol_H-M P3(2)
_cod_database_code 7050915

loop_
_symmetry_equiv_pos_as_xyz
'x, y, z'
'-y, x-y, z+2/3'
'-x+y, -x, z+1/3'

loop_
_atom_site_label
_atom_site_type_symbol
_atom_site_fract_x
_atom_site_fract_y
_atom_site_fract_z
_atom_site_U_iso_or_equiv
_atom_site_adp_type
_atom_site_occupancy
_atom_site_symmetry_multiplicity
_atom_site_calc_flag
_atom_site_refinement_flags
_atom_site_disorder_assembly
_atom_site_disorder_group
Au1 Au 0.825010(16) 0.453641(16) 0.041108(4) 0.02171(4) Uani 1 1 d . . .
Au2 Au 0.590954(16) 0.408154(16) -0.041173(4) 0.02095(3) Uani 1 1 d . . .
Cl1 Cl 0.85349(13) 0.70115(11) 0.05589(3) 0.0342(2) Uani 1 1 d . . .
Cl2 Cl 0.36800(11) 0.33685(10) -0.00129(3) 0.0285(2) Uani 1 1 d . . .
P1 P 0.82339(11) 0.21972(10) 0.03473(3) 0.01825(18) Uani 1 1 d . . .
P2 P 0.80321(10) 0.46986(11) -0.08104(3) 0.01911(19) Uani 1 1 d . . .
C1 C 0.9190(4) 0.1989(4) -0.01150(11) 0.0203(7) Uani 1 1 d . . .
H1A H 1.0365 0.2782 -0.0109 0.024 Uiso 1 1 calc R . .
H1B H 0.9051 0.0890 -0.0126 0.024 Uiso 1 1 calc R . .
C2 C 0.9336(4) 0.3972(4) -0.05927(10) 0.0182(7) Uani 1 1 d . . .
H2A H 1.0178 0.4141 -0.0792 0.022 Uiso 1 1 calc R . .
H2B H 0.9889 0.4630 -0.0351 0.022 Uiso 1 1 calc R . .
N1 N 0.8455(3) 0.2268(3) -0.04779(9) 0.0180(6) Uani 1 1 d . . .
C3 C 0.8364(4) 0.1202(4) -0.08120(11) 0.0218(7) Uani 1 1 d . . .
H3A H 0.9421 0.1250 -0.0838 0.026 Uiso 1 1 calc R . .
H3B H 0.8160 0.1610 -0.1068 0.026 Uiso 1 1 calc R . .
C4 C 0.7039(4) -0.0559(4) -0.07526(11) 0.0224(7) Uani 1 1 d . . .
H4A H 0.7259 -0.0978 -0.0501 0.027 Uiso 1 1 calc R . .
H4B H 0.7071 -0.1214 -0.0981 0.027 Uiso 1 1 calc R . .
C5 C 0.5348(4) -0.0759(4) -0.07272(11) 0.0251(8) Uani 1 1 d . . .
H5A H 0.5131 -0.0333 -0.0978 0.030 Uiso 1 1 calc R . .
H5B H 0.5314 -0.0111 -0.0498 0.030 Uiso 1 1 calc R . .
Se1 Se 0.36657(5) -0.29995(5) -0.065547(13) 0.03406(10) Uani 1 1 d . . .
C6 C 0.3428(4) -0.3840(4) -0.11916(11) 0.0250(8) Uani 1 1 d . . .
C7 C 0.3576(5) -0.2956(5) -0.15388(12) 0.0357(10) Uani 1 1 d . . .
H7 H 0.3884 -0.1845 -0.1520 0.043 Uiso 1 1 calc R . .
C8 C 0.3266(6) -0.3721(6) -0.19170(13) 0.0448(12) Uani 1 1 d . . .
H8 H 0.3367 -0.3120 -0.2155 0.054 Uiso 1 1 calc R . .
C9 C 0.2822(5) -0.5317(6) -0.19475(13) 0.0375(10) Uani 1 1 d . . .
H9 H 0.2637 -0.5818 -0.2205 0.045 Uiso 1 1 calc R . .
C10 C 0.2645(5) -0.6192(5) -0.16041(14) 0.0393(10) Uani 1 1 d . . .
H10 H 0.2296 -0.7313 -0.1625 0.047 Uiso 1 1 calc R . .
C11 C 0.2967(5) -0.5467(5) -0.12275(12) 0.0301(9) Uani 1 1 d . . .
H11 H 0.2872 -0.6082 -0.0993 0.036 Uiso 1 1 calc R . .
C12 C 0.6256(4) 0.0385(4) 0.03573(10) 0.0187(7) Uani 1 1 d . . .
C13 C 0.4858(4) 0.0520(4) 0.03452(11) 0.0240(7) Uani 1 1 d . . .
H13 H 0.4945 0.1556 0.0338 0.029 Uiso 1 1 calc R . .
C14 C 0.3326(5) -0.0891(5) 0.03436(11) 0.0324(9) Uani 1 1 d . . .
H14 H 0.2372 -0.0813 0.0338 0.039 Uiso 1 1 calc R . .
C15 C 0.3215(5) -0.2400(5) 0.03505(11) 0.0315(9) Uani 1 1 d . . .
H15 H 0.2183 -0.3355 0.0346 0.038 Uiso 1 1 calc R . .
C16 C 0.4592(5) -0.2515(5) 0.03631(12) 0.0314(9) Uani 1 1 d . . .
H16 H 0.4503 -0.3552 0.0370 0.038 Uiso 1 1 calc R . .
C17 C 0.6110(5) -0.1139(4) 0.03658(11) 0.0261(8) Uani 1 1 d . . .
H17 H 0.7053 -0.1238 0.0373 0.031 Uiso 1 1 calc R . .
C18 C 0.9380(4) 0.1994(4) 0.07606(10) 0.0199(7) Uani 1 1 d . . .
C19 C 1.0183(5) 0.1128(5) 0.07190(12) 0.0294(9) Uani 1 1 d . . .
H19 H 1.0172 0.0647 0.0467 0.035 Uiso 1 1 calc R . .
C20 C 1.1003(5) 0.0963(5) 0.10447(14) 0.0391(10) Uani 1 1 d . . .
H20 H 1.1527 0.0344 0.1017 0.047 Uiso 1 1 calc R . .
C21 C 1.1063(5) 0.1690(6) 0.14082(13) 0.0381(10) Uani 1 1 d . . .
H21 H 1.1640 0.1584 0.1629 0.046 Uiso 1 1 calc R . .
C22 C 1.0290(5) 0.2571(5) 0.14532(12) 0.0357(10) Uani 1 1 d . . .
H22 H 1.0337 0.3078 0.1704 0.043 Uiso 1 1 calc R . .
C23 C 0.9438(5) 0.2717(5) 0.11298(11) 0.0283(8) Uani 1 1 d . . .
H23 H 0.8893 0.3315 0.1162 0.034 Uiso 1 1 calc R . .
C24 C 0.9455(4) 0.6853(4) -0.08577(11) 0.0209(7) Uani 1 1 d . . .
C25 C 1.0157(5) 0.7625(5) -0.12214(12) 0.0316(9) Uani 1 1 d . . .
H25 H 0.9837 0.7035 -0.1468 0.038 Uiso 1 1 calc R . .
C26 C 1.1318(5) 0.9251(5) -0.12234(14) 0.0411(11) Uani 1 1 d . . .
H26 H 1.1792 0.9771 -0.1472 0.049 Uiso 1 1 calc R . .
C27 C 1.1795(5) 1.0127(5) -0.08670(14) 0.0360(10) Uani 1 1 d . . .
H27 H 1.2615 1.1235 -0.0870 0.043 Uiso 1 1 calc R . .
C28 C 1.1081(5) 0.9391(5) -0.05109(13) 0.0333(10) Uani 1 1 d . . .
H28 H 1.1393 1.0000 -0.0267 0.040 Uiso 1 1 calc R . .
C29 C 0.9904(5) 0.7763(4) -0.05013(12) 0.0294(9) Uani 1 1 d . . .
H29 H 0.9403 0.7267 -0.0253 0.035 Uiso 1 1 calc R . .
C30 C 0.7543(4) 0.3870(4) -0.13163(11) 0.0202(7) Uani 1 1 d . . .
C31 C 0.5938(4) 0.3015(4) -0.14455(11) 0.0263(8) Uani 1 1 d . . .
H31 H 0.5104 0.2935 -0.1273 0.032 Uiso 1 1 calc R . .
C32 C 0.5542(5) 0.2280(5) -0.18230(12) 0.0327(9) Uani 1 1 d . . .
H32 H 0.4443 0.1696 -0.1907 0.039 Uiso 1 1 calc R . .
C33 C 0.6750(5) 0.2399(5) -0.20776(12) 0.0312(9) Uani 1 1 d . . .
H33 H 0.6476 0.1882 -0.2334 0.037 Uiso 1 1 calc R . .
C34 C 0.8372(5) 0.3277(5) -0.19579(11) 0.0282(8) Uani 1 1 d . . .
H34 H 0.9204 0.3383 -0.2135 0.034 Uiso 1 1 calc R . .
C35 C 0.8753(5) 0.3991(4) -0.15783(11) 0.0244(8) Uani 1 1 d . . .
H35 H 0.9853 0.4572 -0.1495 0.029 Uiso 1 1 calc R . .

loop_
_atom_site_aniso_label
_atom_site_aniso_U_11
_atom_site_aniso_U_22
_atom_site_aniso_U_33
_atom_site_aniso_U_23
_atom_site_aniso_U_13
_atom_site_aniso_U_12
Au1 0.02822(8) 0.01856(7) 0.02230(7) 0.00064(6) 0.00113(6) 0.01466(6)
Au2 0.01971(7) 0.02039(7) 0.02210(7) 0.00069(6) 0.00240(6) 0.00953(6)
Cl1 0.0509(6) 0.0239(5) 0.0354(6) -0.0001(4) 0.0029(5) 0.0244(5)
Cl2 0.0244(4) 0.0255(5) 0.0364(6) 0.0017(4) 0.0086(4) 0.0131(4)
P1 0.0219(4) 0.0187(4) 0.0168(4) -0.0013(3) -0.0023(3) 0.0121(4)
P2 0.0192(4) 0.0191(4) 0.0178(5) 0.0009(3) 0.0002(3) 0.0087(4)
C1 0.0177(17) 0.0193(17) 0.0255(19) 0.0005(14) 0.0002(14) 0.0104(14)
C2 0.0183(16) 0.0182(16) 0.0166(17) 0.0028(13) 0.0005(13) 0.0081(14)
N1 0.0199(15) 0.0164(14) 0.0173(15) 0.0011(11) -0.0015(12) 0.0089(12)
C3 0.0234(18) 0.0234(18) 0.0176(18) -0.0036(14) 0.0017(14) 0.0108(15)
C4 0.0257(18) 0.0203(17) 0.0208(19) -0.0020(14) 0.0001(15) 0.0111(15)
C5 0.0252(19) 0.0202(18) 0.024(2) -0.0035(15) -0.0025(15) 0.0068(15)
Se1 0.0311(2) 0.0295(2) 0.0206(2) -0.00543(16) 0.00143(16) -0.00058(17)
C6 0.0160(17) 0.027(2) 0.024(2) -0.0045(15) -0.0007(14) 0.0052(15)
C7 0.040(2) 0.033(2) 0.029(2) -0.0005(18) -0.0018(18) 0.0140(19)
C8 0.050(3) 0.054(3) 0.022(2) 0.003(2) -0.001(2) 0.019(2)
C9 0.032(2) 0.050(3) 0.028(2) -0.015(2) -0.0076(18) 0.019(2)
C10 0.040(2) 0.040(2) 0.046(3) -0.014(2) -0.009(2) 0.026(2)
C11 0.028(2) 0.033(2) 0.031(2) -0.0027(17) -0.0103(17) 0.0164(18)
C12 0.0226(17) 0.0206(17) 0.0125(16) -0.0007(13) -0.0003(13) 0.0104(15)
C13 0.0271(19) 0.0300(19) 0.0193(18) -0.0011(15) -0.0009(15) 0.0177(16)
C14 0.026(2) 0.048(3) 0.022(2) -0.0046(18) -0.0012(16) 0.0173(19)
C15 0.024(2) 0.033(2) 0.0177(19) -0.0024(16) 0.0030(15) -0.0007(17)
C16 0.041(2) 0.0246(19) 0.019(2) -0.0001(15) 0.0044(16) 0.0091(18)
C17 0.034(2) 0.0205(18) 0.028(2) 0.0006(15) 0.0036(16) 0.0172(17)
C18 0.0206(17) 0.0181(17) 0.0181(18) 0.0025(13) -0.0025(14) 0.0075(14)
C19 0.035(2) 0.033(2) 0.030(2) -0.0086(17) -0.0104(17) 0.0242(18)
C20 0.046(3) 0.046(3) 0.039(3) -0.006(2) -0.013(2) 0.033(2)
C21 0.040(2) 0.053(3) 0.028(2) -0.001(2) -0.0131(19) 0.028(2)
C22 0.036(2) 0.048(3) 0.025(2) -0.0085(18) -0.0085(17) 0.022(2)
C23 0.034(2) 0.036(2) 0.024(2) -0.0023(16) -0.0026(16) 0.0242(19)
C24 0.0203(17) 0.0195(17) 0.0228(19) 0.0061(14) -0.0001(14) 0.0099(14)
C25 0.039(2) 0.026(2) 0.025(2) 0.0055(16) 0.0073(17) 0.0128(18)
C26 0.048(3) 0.025(2) 0.040(3) 0.0134(19) 0.018(2) 0.011(2)
C27 0.031(2) 0.021(2) 0.052(3) 0.0051(19) 0.0058(19) 0.0097(18)
C28 0.038(2) 0.0210(19) 0.038(3) -0.0030(17) -0.0097(19) 0.0125(18)
C29 0.035(2) 0.0238(19) 0.028(2) 0.0012(16) -0.0031(17) 0.0141(17)
C30 0.0216(18) 0.0202(17) 0.0178(19) 0.0021(14) -0.0019(14) 0.0097(15)
C31 0.0252(19) 0.030(2) 0.022(2) 0.0038(16) 0.0000(16) 0.0124(17)
C32 0.032(2) 0.035(2) 0.027(2) -0.0019(17) -0.0103(17) 0.0134(19)
C33 0.044(2) 0.033(2) 0.020(2) -0.0001(17) -0.0015(18) 0.022(2)
C34 0.038(2) 0.034(2) 0.0196(19) 0.0019(16) 0.0032(17) 0.0233(19)
C35 0.0231(19) 0.0288(19) 0.0212(19) 0.0014(15) 0.0022(15) 0.0129(16)

loop_
_atom_type_symbol
_atom_type_description
_atom_type_scat_dispersion_real
_atom_type_scat_dispersion_imag
_atom_type_scat_source
C C 0.0033 0.0016 'International Tables Vol C Tables 4.2.6.8 and 6.1.1.4'
H H 0.0000 0.0000 'International Tables Vol C Tables 4.2.6.8 and 6.1.1.4'
N N 0.0061 0.0033 'International Tables Vol C Tables 4.2.6.8 and 6.1.1.4'
P P 0.1023 0.0942 'International Tables Vol C Tables 4.2.6.8 and 6.1.1.4'
Cl Cl 0.1484 0.1585 'International Tables Vol C Tables 4.2.6.8 and 6.1.1.4'
Se Se -0.0929 2.2259 'International Tables Vol C Tables 4.2.6.8 and 6.1.1.4'
Au Au -2.0133 8.8022 'International Tables Vol C Tables 4.2.6.8 and 6.1.1.4'

loop_
_geom_angle_atom_site_label_1
_geom_angle_atom_site_label_2
_geom_angle_atom_site_label_3
_geom_angle
_geom_angle_site_symmetry_1
_geom_angle_site_symmetry_3
_geom_angle_publ_flag
P1 Au1 Cl1 171.09(4) . . ?
P2 Au2 Cl2 178.13(3) . . ?
C12 P1 C18 106.20(15) . . ?
C12 P1 C1 104.35(16) . . ?
C18 P1 C1 104.85(16) . . ?
C12 P1 Au1 115.76(12) . . ?
C18 P1 Au1 109.32(11) . . ?
C1 P1 Au1 115.45(11) . . ?
C30 P2 C24 107.34(16) . . ?
C30 P2 C2 105.78(16) . . ?
C24 P2 C2 101.30(15) . . ?
C30 P2 Au2 115.41(12) . . ?
C24 P2 Au2 114.50(12) . . ?
C2 P2 Au2 111.25(11) . . ?
N1 C1 P1 110.5(2) . . ?
N1 C2 P2 113.5(2) . . ?
C2 N1 C3 112.1(3) . . ?
C2 N1 C1 110.5(3) . . ?
C3 N1 C1 110.8(3) . . ?
N1 C3 C4 113.1(3) . . ?
C3 C4 C5 112.7(3) . . ?
C4 C5 Se1 112.6(2) . . ?
C6 Se1 C5 101.98(15) . . ?
C7 C6 C11 119.1(4) . . ?
C7 C6 Se1 123.9(3) . . ?
C11 C6 Se1 116.9(3) . . ?
C6 C7 C8 119.4(4) . . ?
C9 C8 C7 120.9(4) . . ?
C8 C9 C10 119.6(4) . . ?
C9 C10 C11 120.9(4) . . ?
C10 C11 C6 120.2(4) . . ?
C17 C12 C13 119.6(3) . . ?
C17 C12 P1 120.6(3) . . ?
C13 C12 P1 119.7(3) . . ?
C12 C13 C14 119.5(3) . . ?
C15 C14 C13 119.7(4) . . ?
C16 C15 C14 120.2(4) . . ?
C15 C16 C17 120.9(4) . . ?
C16 C17 C12 120.1(4) . . ?
C19 C18 C23 119.1(3) . . ?
C19 C18 P1 121.9(3) . . ?
C23 C18 P1 119.0(3) . . ?
C20 C19 C18 120.1(4) . . ?
C21 C20 C19 120.4(4) . . ?
C22 C21 C20 120.2(4) . . ?
C21 C22 C23 119.7(4) . . ?
C18 C23 C22 120.4(4) . . ?
C25 C24 C29 118.9(3) . . ?
C25 C24 P2 124.1(3) . . ?
C29 C24 P2 116.9(3) . . ?
C26 C25 C24 120.0(4) . . ?
C25 C26 C27 120.7(4) . . ?
C28 C27 C26 119.7(4) . . ?
C27 C28 C29 120.7(4) . . ?
C28 C29 C24 120.0(4) . . ?
C31 C30 C35 118.5(3) . . ?
C31 C30 P2 120.5(3) . . ?
C35 C30 P2 120.9(3) . . ?
C32 C31 C30 120.8(4) . . ?
C33 C32 C31 120.0(4) . . ?
C32 C33 C34 120.2(4) . . ?
C35 C34 C33 119.4(4) . . ?
C34 C35 C30 121.1(4) . . ?

loop_
_geom_bond_atom_site_label_1
_geom_bond_atom_site_label_2
_geom_bond_distance
_geom_bond_site_symmetry_2
_geom_bond_publ_flag
Au1 P1 2.2335(9) . ?
Au1 Cl1 2.2903(9) . ?
Au2 P2 2.2347(9) . ?
Au2 Cl2 2.2979(9) . ?
P1 C12 1.813(3) . ?
P1 C18 1.820(3) . ?
P1 C1 1.842(4) . ?
P2 C30 1.810(4) . ?
P2 C24 1.817(3) . ?
P2 C2 1.845(3) . ?
C1 N1 1.480(4) . ?
C2 N1 1.459(4) . ?
N1 C3 1.475(4) . ?
C3 C4 1.528(5) . ?
C4 C5 1.529(5) . ?
C5 Se1 1.941(3) . ?
Se1 C6 1.913(4) . ?
C6 C7 1.390(6) . ?
C6 C11 1.390(5) . ?
C7 C8 1.403(6) . ?
C8 C9 1.365(6) . ?
C9 C10 1.369(6) . ?
C10 C11 1.383(6) . ?
C12 C17 1.390(5) . ?
C12 C13 1.403(5) . ?
C13 C14 1.407(5) . ?
C14 C15 1.390(6) . ?
C15 C16 1.372(6) . ?
C16 C17 1.385(5) . ?
C18 C19 1.386(5) . ?
C18 C23 1.391(5) . ?
C19 C20 1.386(5) . ?
C20 C21 1.375(6) . ?
C21 C22 1.375(6) . ?
C22 C23 1.392(5) . ?
C24 C25 1.395(5) . ?
C24 C29 1.398(5) . ?
C25 C26 1.383(6) . ?
C26 C27 1.384(6) . ?
C27 C28 1.366(6) . ?
C28 C29 1.389(5) . ?
C30 C31 1.394(5) . ?
C30 C35 1.402(5) . ?
C31 C32 1.389(5) . ?
C32 C33 1.386(6) . ?
C33 C34 1.398(6) . ?
C34 C35 1.388(5) . ?
